data_8104283
loop_
_publ_author_name
'Tillmanns, E.'
'Wendt, I.'

_publ_section_title
;
 Die Kristallstruktur eines Bariumtitanlithiumoxids, Ba2 Ti9.25 Li3 O22
;
_journal_name_full
;
Zeitschrift fuer Kristallographie, Kristallgeometrie, Kristallphysik, 
Kristallchemie (-144,1977)
;
_journal_page_first 16
_journal_page_last 31
_journal_volume 144
_journal_year 1976
_chemical_formula_sum 'Ba2 Li3 O22 Ti9.25'
_chemical_name_systematic 'Ba2 Ti9.25 Li3 O22'
_space_group_IT_number 62
_symmetry_space_group_name_Hall '-P 2n 2a'
_symmetry_space_group_name_H-M 'P m c n'
_cell_angle_alpha 90
_cell_angle_beta 90
_cell_angle_gamma 90
_cell_formula_units_Z 2
_cell_length_a 5.8081
_cell_length_b 9.931
_cell_length_c 14.025
_cell_volume 808.965
_citation_journal_id_ASTM ZEKGAX
_cod_data_source_file Tillmanns_ZEKGAX_1976_627.cif
_cod_data_source_block Ba2Li3O22Ti9.25
_cod_original_cell_volume 808.9654
_cod_original_sg_symbol_Hall '-P 2ac 2n (y,z,x)'
_cod_database_code 8104283

loop_
_symmetry_equiv_pos_as_xyz
x,y,z
-x,y+1/2,-z+1/2
-x+1/2,-y+1/2,z+1/2
x+1/2,-y,-z
-x,-y,-z
x,-y-1/2,z-1/2
x-1/2,y-1/2,-z-1/2
-x-1/2,y,z

loop_
_atom_site_label
_atom_site_type_symbol
_atom_site_fract_x
_atom_site_fract_y
_atom_site_fract_z
_atom_site_occupancy
_atom_site_U_iso_or_equiv
Ti1 Ti+4 0.25 0.73516 0.00222 1 0.0
O7 O-2 0.25 0.6042 0.4135 1 0.0
Ti2 Ti+4 6e-05 0.1667 0.17094 0.86 0.0
O6 O-2 0.75 0.4317 0.9288 1 0.0
O3 O-2 0.25 0.0721 0.1022 1 0.0
O4 O-2 0.0027 0.3283 0.0846 1 0.0
O5 O-2 -0.031 0.3239 0.4154 1 0.0
O8 O-2 0.75 0.2449 0.2462 1 0.0
Li1 Li+1 0.25 0.404 0.349 0.5 0.0
Ti3 Ti+4 0.25 0.42921 0.16411 0.88 0.0
O1 O-2 -0.0013 -0.0025 0.2503 1 0.0
Ba1 Ba+2 0.25 0.09695 0.4078 1 0.0
O2 O-2 0.25 0.2555 0.2381 1 0.0
Ti4 Ti+4 0.25 0.89567 0.17197 1 0.0
Li2 Li+1 0.25 0.428 0.46 0.5 0.0
Li3 Li+1 0 0 0 0.5 0.0
